data_7704186
loop_
_publ_author_name
'Kadassery, Karthika J.'
'Crawley, Matthew R.'
'MacMillan, Samantha N.'
'Lacy, David C.'

_publ_section_title
;
 A hemilabile manganese(I)-phenol complex and its coordination induced O-H
 bond weakening.
;
_journal_issue 45
_journal_name_full 'Dalton transactions (Cambridge, England : 2003)'
_journal_page_first 16217
_journal_page_last 16225
_journal_paper_doi 10.1039/d0dt00973c
_journal_volume 49
_journal_year 2020
_chemical_formula_moiety 'C46 H44 Mn N O4 P2, 1[CH2Cl2]'
_chemical_formula_sum 'C47 H46 Cl2 Mn N O4 P2'
_chemical_formula_weight 876.63
_space_group_crystal_system monoclinic
_space_group_IT_number 14
_space_group_name_Hall '-P 2yn'
_space_group_name_H-M_alt 'P 1 21/n 1'
_atom_sites_solution_hydrogens mixed
_atom_sites_solution_primary dual
_audit_creation_date 2019-03-27
_audit_creation_method
;
Olex2 1.3-ac4
(compiled 2018.12.18 svn.r3554 for Rigaku Oxford Diffraction, GUI svn.r1)
;
_audit_update_record
;
2020-03-02 deposited with the CCDC.	2020-04-23 downloaded from the CCDC.
;
_cell_angle_alpha 90
_cell_angle_beta 95.4360(10)
_cell_angle_gamma 90
_cell_formula_units_Z 4
_cell_length_a 17.6945(3)
_cell_length_b 12.12230(10)
_cell_length_c 20.1275(3)
_cell_measurement_reflns_used 61146
_cell_measurement_temperature 100.00(10)
_cell_measurement_theta_max 77.6650
_cell_measurement_theta_min 3.1580
_cell_volume 4297.89(10)
_computing_cell_refinement 'CrysAlisPro 1.171.40.43a (Rigaku OD, 2019)'
_computing_data_collection 'CrysAlisPro 1.171.40.43a (Rigaku OD, 2019)'
_computing_data_reduction 'CrysAlisPro 1.171.40.43a (Rigaku OD, 2019)'
_computing_molecular_graphics 'Olex2 (Dolomanov et al., 2009)'
_computing_publication_material 'Olex2 (Dolomanov et al., 2009)'
_computing_structure_refinement 'ShelXL (Sheldrick, 2015)'
_computing_structure_solution 'ShelXT (Sheldrick, 2015)'
_diffrn_ambient_environment N~2~
_diffrn_ambient_temperature 100.00(10)
_diffrn_detector 'CCD plate'
_diffrn_detector_area_resol_mean 10.0000
_diffrn_detector_type HyPix
_diffrn_measured_fraction_theta_full 1.000
_diffrn_measured_fraction_theta_max 1.000
_diffrn_measurement_details
;
List of Runs (angles in degrees, time in seconds):

  # Type    Start    End  Width  t~exp~   \w     \q     \k     \f   Frames
#--------------------------------------------------------------------------
  1  \w    -19.00  67.00   0.50    1.07    --   48.30 -86.00 -52.00  172
  2  \w     39.00  82.00   0.50    4.28    --  107.75 -86.00 -52.00   86
  3  \w     66.00  92.00   0.50    4.28    --  107.75 -77.00 -30.00   52
  4  \w     80.00 108.00   0.50    4.28    --  107.75 -94.00   0.00   56
  5  \w     86.00 115.00   0.50    4.28    --  107.75-125.00   0.00   58
  6  \w     74.00 112.00   0.50    4.28    --  107.75-125.00 -60.00   76
  7  \w     90.00 118.00   0.50    4.28    --  107.75-127.00-123.11   56
  8  \w     76.00 114.00   0.50    4.28    --  107.75-125.00-150.00   76
  9  \w     84.00 113.00   0.50    4.28    --  107.75-125.00-180.00   58
 10  \w     84.00 132.00   0.50    4.28    --  107.75 -84.00-168.08   96
 11  \w     75.00 111.00   0.50    4.28    --  107.75-111.00-106.24   72
 12  \w    105.00 132.00   0.50    4.28    --  107.75 -82.00 -73.41   54
 13  \w     98.00 150.00   0.50    4.28    --  107.75  15.00 -30.00  104
 14  \w    140.00 171.00   0.50    4.28    --  107.75  30.00   0.00   62
 15  \w    136.00 161.00   0.50    4.28    --   90.00  68.00  74.78   50
 16  \w    151.00 178.00   0.50    4.28    --  107.75  77.00  60.00   54
 17  \w    153.00 178.00   0.50    4.28    --  107.75  45.00  90.00   50
 18  \w    135.00 164.00   0.50    4.28    --  107.75  45.00 120.00   58
 19  \w    133.00 177.00   0.50    4.28    --  107.75  77.00 120.00   88
 20  \w    153.00 178.00   0.50    4.28    --  107.75 123.00  97.53   50
 21  \w    137.00 164.00   0.50    4.28    --  107.75  68.00 163.72   54
 22  \w    123.00 155.00   0.50    4.28    --  107.75  77.00  90.00   64
 23  \w    131.00 177.00   0.50    4.28    --  107.75  77.00  30.00   92
 24  \w    139.00 178.00   0.50    4.28    --  107.75  77.00 -30.00   78
 25  \w    137.00 176.00   0.50    4.28    --  107.75  77.00 -60.00   78
 26  \w    144.00 170.00   0.50    4.28    --  107.75  61.00-120.00   52
 27  \w    143.00 169.00   0.50    4.28    --  107.75  61.00-180.00   52
 28  \w    138.00 178.00   0.50    4.28    --  107.75  77.00-180.00   80
 29  \w    136.00 166.00   0.50    4.28    --  107.75  61.00-150.00   60
 30  \w    135.00 177.00   0.50    4.28    --  107.75  77.00-150.00   84
 31  \w    137.00 163.00   0.50    4.28    --  107.75  61.00 -90.00   52
 32  \w    131.00 158.00   0.50    4.28    --  107.75  77.00-120.00   54
 33  \w    122.00 157.00   0.50    4.28    --  107.75  45.00 -60.00   70
 34  \w    128.00 168.00   0.50    4.28    --  107.75  77.00   0.00   80
 35  \w    118.00 177.00   0.50    4.28    --  107.75 125.00 -30.00  118
 36  \w    107.00 162.00   0.50    4.28    --  107.75  86.00  65.00  110
 37  \w    115.00 155.00   0.50    4.28    --  107.75 125.00 120.00   80
 38  \w     98.00 127.00   0.50    4.28    --  107.75  68.00 163.72   58
 39  \w     97.00 130.00   0.50    4.28    --  107.75  45.00 120.00   66
 40  \w    103.00 132.00   0.50    4.28    --  107.75  45.00  90.00   58
 41  \w     93.00 167.00   0.50    4.28    --  107.75  61.00 150.00  148
 42  \w     97.00 177.00   0.50    4.28    --  107.75  47.00  56.59  160
 43  \w    108.00 137.00   0.50    4.28    --  107.75  30.00   0.00   58
 44  \w     93.00 167.00   0.50    4.28    --  107.75  61.00 -60.00  148
 45  \w    105.00 132.00   0.50    1.07    --   62.00  74.00 -79.71   54
 46  \w     84.00 111.00   0.50    1.07    --   50.00  82.00 -68.55   54
 47  \w     69.00  94.00   0.50    4.28    --   90.00  79.00  -2.61   50
 48  \w     86.00 112.00   0.50    4.28    --  107.75  77.00   0.00   52
 49  \w     93.00 162.00   0.50    4.28    --  107.75  61.00  30.00  138
 50  \w     94.00 135.00   0.50    4.28    --  107.75  61.00 -90.00   82
 51  \w     93.00 131.00   0.50    4.28    --  107.75  61.00-150.00   76
 52  \w     97.00 165.00   0.50    4.28    --  107.75  45.00-150.00  136
 53  \w     87.00 122.00   0.50    4.28    --  107.75  77.00-120.00   70
 54  \w     94.00 129.00   0.50    4.28    --  107.75  61.00-180.00   70
 55  \w     93.00 139.00   0.50    4.28    --  107.75  61.00-120.00   92
 56  \w     93.00 174.00   0.50    4.28    --  107.75 125.00-150.00  162
 57  \w     94.00 120.00   0.50    4.28    --  107.75  61.00   0.00   52
 58  \w     93.00 157.00   0.50    4.28    --  107.75  61.00 -30.00  128
 59  \w     87.00 114.00   0.50    4.28    --  107.75  77.00  90.00   54
 60  \w     91.00 151.00   0.50    4.28    --  107.75  66.00 118.27  120
 61  \w     96.00 139.00   0.50    4.28    --  107.75 123.00  97.53   86
 62  \w     86.00 147.00   0.50    4.28    --  107.75  77.00 150.00  122
 63  \w     93.00 150.00   0.50    4.28    --  107.75  61.00  90.00  114
 64  \w     93.00 146.00   0.50    4.28    --  107.75  61.00  60.00  106
 65  \w     99.00 149.00   0.50    4.28    --  107.75  35.00  23.98  100
 66  \w     98.00 150.00   0.50    4.28    --  107.75  45.00  30.00  104
 67  \w     86.00 135.00   0.50    4.28    --  107.75  77.00 -60.00   98
 68  \w     86.00 113.00   0.50    4.28    --  107.75  77.00 -30.00   54
 69  \w     89.00 156.00   0.50    4.28    --  107.75  77.00 -90.00  134
 70  \w     87.00 118.00   0.50    4.28    --  107.75  77.00-150.00   62
 71  \w     86.00 129.00   0.50    4.28    --  107.75  77.00-180.00   86
 72  \w     49.00  75.00   0.50    1.07    --   70.00  75.00-112.72   52
 73  \w     49.00  75.00   0.50    1.07    --   70.00  76.00 -50.20   52
 74  \w     42.00  69.00   0.50    1.07    --   62.00  75.00 -57.65   54
 75  \w     42.00  68.00   0.50    1.07    --   62.00  74.00 -79.71   52
 76  \w     26.00  53.00   0.50    1.07    --   50.00  82.00 -68.55   54
 77  \w     30.00  77.00   0.50    1.07    --   54.00  82.00 -39.06   94
 78  \w     20.00  45.00   0.50    1.07    --   46.00  86.00-130.32   50
 79  \w     36.00 101.00   0.50    1.07    --   58.00  77.00-141.52  130
 80  \w     20.00  45.00   0.50    1.07    --   46.00  86.00 -39.13   50
 81  \w     20.00  45.00   0.50    1.07    --   46.00  87.00  -3.69   50
 82  \w      2.00  30.00   0.50    1.07    --   34.00  98.00  25.94   56
 83  \w     20.00  45.00   0.50    1.07    --   46.00  86.00  70.16   50
 84  \w     34.00  69.00   0.50    1.07    --   58.00  82.00  74.36   70
 85  \w     78.00 132.00   0.50    1.07    --   62.00  80.00 115.74  108
 86  \w     87.00 133.00   0.50    4.28    --  107.75  77.00  60.00   92
 87  \w     86.00 118.00   0.50    4.28    --  107.75  77.00 120.00   64
 88  \w     72.00  98.00   0.50    4.28    --   90.00  68.00  74.78   52
 89  \w     86.00 121.00   0.50    4.28    --  107.75  77.00  30.00   70
 90  \w     38.00  69.00   0.50    1.07    --   58.00  74.00 175.18   62
 91  \w     40.00  69.00   0.50    1.07    --   62.00  80.00 115.74   58
 92  \w     44.00  70.00   0.50    1.07    --   66.00  78.00 174.66   52
 93  \w     37.00  63.00   0.50    1.07    --   58.00  76.00 114.40   52
 94  \w     14.00  39.00   0.50    1.07    --   42.00  91.00 166.68   50
 95  \w     -5.00  25.00   0.50    1.07    --   26.00  98.00 170.06   60
 96  \w    -25.00   1.00   0.50    1.07    --   14.00 111.00 119.14   52
 97  \w    -12.00  14.00   0.50    1.07    --   18.00 102.00  43.93   52
 98  \w    -46.00 -14.00   0.50    1.07    --    2.00 130.00-105.79   64
 99  \w    -10.00  17.00   0.50    1.07    --   22.00 101.00-122.04   54
100  \w     15.00  42.00   0.50    1.07    --   42.00  88.00-121.70   54
101  \w    -21.00  41.00   0.50    1.07    --   48.30 -37.00   0.00  124
102  \w     70.00 104.00   0.50    4.28    --  107.75 -77.00 120.00   68
103  \w     76.00 116.00   0.50    4.28    --  107.75-125.00  90.00   80
104  \w     76.00 115.00   0.50    4.28    --  107.75-125.00 120.00   78
105  \w     46.00  74.00   0.50    4.28    --  107.75-125.00   0.00   56
106  \w     67.00 116.00   0.50    4.28    --  107.75-125.00 -30.00   98
107  \w     49.00 116.00   0.50    4.28    --  107.75-125.00  60.00  134
108  \w     49.00  75.00   0.50    4.28    --  107.75 -94.00   0.00   52
109  \w     36.00  62.00   0.50    4.28    --  107.75 -61.00 -60.00   52
110  \w     36.00  83.00   0.50    4.28    --  107.75 -82.00 -73.41   94
111  \w     41.00  67.00   0.50    4.28    --  107.75-125.00-150.00   52
112  \w     44.00  70.00   0.50    4.28    --  107.75-111.00-106.24   52
113  \w     43.00  73.00   0.50    4.28    --  107.75-127.00-123.11   60
114  \w     49.00  75.00   0.50    4.28    --  107.75 -84.00-168.08   52
115  \w     37.00  63.00   0.50    4.28    --  107.75-125.00-180.00   52
116  \w     37.00  95.00   0.50    4.28    --  107.75 -77.00-120.00  116
117  \w     39.00  66.00   0.50    4.28    --  107.75 -61.00-150.00   54
118  \w     37.00  67.00   0.50    4.28    --  107.75-125.00 -60.00   60
119  \w     36.00  62.00   0.50    4.28    --  107.75 -77.00 -30.00   52
120  \w     37.00  76.00   0.50    4.28    --  107.75 -77.00  30.00   78
121  \w     36.00 105.00   0.50    4.28    --  107.75 -77.00  60.00  138
122  \w     38.00  64.00   0.50    4.28    --  107.75 -77.00 120.00   52
123  \w     41.00  68.00   0.50    4.28    --  107.75 -61.00 120.00   54
124  \w     38.00  89.00   0.50    4.28    --  107.75 -73.00 150.71  102
125  \w     37.00  68.00   0.50    4.28    --  107.75-125.00 120.00   62
126  \w     37.00 116.00   0.50    4.28    --  107.75-125.00 150.00  158
127  \w     44.00  69.00   0.50    4.28    --  107.75-125.00  90.00   50
128  \w     43.00  99.00   0.50    4.28    --  107.75 -94.00 150.00  112
129  \w     38.00  64.00   0.50    4.28    --  107.75 -61.00  30.00   52
130  \w     37.00  68.00   0.50    4.28    --  107.75 -61.00   0.00   62
131  \w     36.00  61.00   0.50    4.28    --  107.75 -61.00  90.00   50
132  \w    -74.00  23.00   0.50    1.07    --  -48.30  86.00  65.00  194
133  \w    -62.00 -27.00   0.50    1.07    --  -50.00 -79.00 117.27   70
134  \w    -69.00 -43.00   0.50    1.07    --  -66.00 -83.00  76.13   52
135  \w    -87.00 -41.00   0.50    1.07    --  -66.00 -83.00  40.50   92
136  \w    -78.00 -46.00   0.50    4.28    --  -70.00 -82.00 -33.51   64
137  \w    -77.00 -51.00   0.50    4.28    --  -74.00 -81.00 -90.88   52
138  \w    -60.00 -34.00   0.50    1.07    --  -58.00 -82.00-133.30   52
139  \w    -71.00 -31.00   0.50    1.07    --  -54.00 -79.00-179.34   80
140  \w    -73.00 -40.00   0.50    1.07    --  -48.30 -19.00-180.00   66
141  \w    -75.00 -49.00   0.50    4.28    --  -74.00 -83.00-140.60   52
142  \w    -75.00 -49.00   0.50    4.28    --  -74.00 -83.00-171.93   52
143  \w    -92.00 -66.00   0.50    4.28    --  -86.25 -82.00-153.06   52
144  \w    -90.00 -64.00   0.50    4.28    --  -86.25 -81.00-120.90   52
145  \w    -77.00 -51.00   0.50    4.28    --  -74.00 -81.00 -73.36   52
146  \w    -91.00 -37.00   0.50    1.07    --  -62.00 -83.00   5.73  108
147  \w    -80.00 -54.00   0.50    4.28    --  -78.00 -81.00  83.54   52
148  \w    -78.00 -52.00   0.50    4.28    --  -74.00 -77.00 137.84   52
149  \w    -77.00 -51.00   0.50    4.28    --  -74.00 -80.00 118.40   52
150  \w    -81.00 -54.00   0.50    4.28    --  -78.00 -82.00  67.54   54
151  \w    -91.00 -65.00   0.50    1.07    --  -50.00 -79.00 117.27   52
152  \w    -99.00 -66.00   0.50    4.28    --  -86.25 -73.00 117.23   66
153  \w    -91.00 -63.00   0.50    4.28    --  -86.25 -81.00 171.13   56
154  \w    -88.00 -62.00   0.50    4.28    --  -86.25 -82.00 113.92   52
155  \w    -92.00 -66.00   0.50    4.28    --  -86.25 -73.00  76.50   52
156  \w    -98.00 -49.00   0.50    4.28    --  -74.00 -83.00   2.81   98
157  \w    -89.00 -62.00   0.50    4.28    --  -82.00 -74.00 -14.50   54
158  \w    -87.00 -61.00   0.50    4.28    --  -86.00 -83.00 -10.44   52
159  \w    -97.00 -65.00   0.50    4.28    --  -86.25 -76.00 -48.69   64
160  \w    -90.00 -64.00   0.50    4.28    --  -86.25 -77.00-111.39   52
161  \w    -90.00 -64.00   0.50    4.28    --  -86.25 -77.00-150.00   52
162  \w    -90.00 -64.00   0.50    4.28    --  -86.25 -77.00-180.00   52
163  \w   -117.00 -65.00   0.50    4.28    --  -86.25 -75.00 -97.20  104
164  \w    -97.00 -62.00   0.50    4.28    --  -86.25 -83.00 -27.12   70
165  \w    -97.00 -62.00   0.50    4.28    --  -86.25 -83.00 -57.06   70
166  \w   -111.00 -65.00   0.50    4.28    --  -86.25 -76.00  24.45   92
167  \w   -120.00 -49.00   0.50    4.28    --  -74.00 -83.00  27.86  142
168  \w   -118.00 -66.00   0.50    4.28    --  -86.25 -74.00 -83.72  104
169  \w   -123.00 -96.00   0.50    1.07    --  -58.00 -82.00-133.30   54
170  \w   -124.00 -92.00   0.50    1.07    --  -54.00 -79.00-179.34   64
171  \w   -139.00-114.00   0.50    4.28    --  -86.25 -86.00 -52.00   50
172  \w   -156.00 -65.00   0.50    4.28    --  -86.25 -75.00  11.34  182
173  \w   -145.00-118.00   0.50    4.28    --  -74.00 -77.00 137.84   54
174  \w    -99.00 -62.00   0.50    4.28    --  -86.25 -83.00 155.10   74
175  \w   -155.00-129.00   0.50    4.28    --  -86.25 -81.00 171.13   52
176  \w   -156.00 -62.00   0.50    4.28    --  -86.25 -82.00  57.83  188
177  \w    -87.00 -62.00   0.50    4.28    --  -86.25  86.00  65.00   50
;
_diffrn_measurement_device 'four-circle diffractometer'
_diffrn_measurement_device_type 'XtaLAB Synergy, Dualflex, HyPix'
_diffrn_measurement_method '\w scans'
_diffrn_orient_matrix_type 'CrysAlisPro convention (1999,Acta A55,543-557)'
_diffrn_orient_matrix_UB_11 0.0314767000
_diffrn_orient_matrix_UB_12 -0.0115939000
_diffrn_orient_matrix_UB_13 -0.0684692000
_diffrn_orient_matrix_UB_21 0.0011547000
_diffrn_orient_matrix_UB_22 0.1265117000
_diffrn_orient_matrix_UB_23 -0.0070344000
_diffrn_orient_matrix_UB_31 0.0815687000
_diffrn_orient_matrix_UB_32 0.0026756000
_diffrn_orient_matrix_UB_33 0.0343181000
_diffrn_radiation_monochromator mirror
_diffrn_radiation_probe x-ray
_diffrn_radiation_type CuK\a
_diffrn_radiation_wavelength 1.54184
_diffrn_reflns_av_R_equivalents 0.0677
_diffrn_reflns_av_unetI/netI 0.0190
_diffrn_reflns_Laue_measured_fraction_full 1.000
_diffrn_reflns_Laue_measured_fraction_max 1.000
_diffrn_reflns_limit_h_max 21
_diffrn_reflns_limit_h_min -20
_diffrn_reflns_limit_k_max 14
_diffrn_reflns_limit_k_min -14
_diffrn_reflns_limit_l_max 24
_diffrn_reflns_limit_l_min -24
_diffrn_reflns_number 188042
_diffrn_reflns_point_group_measured_fraction_full 1.000
_diffrn_reflns_point_group_measured_fraction_max 1.000
_diffrn_reflns_theta_full 67.684
_diffrn_reflns_theta_max 70.076
_diffrn_reflns_theta_min 3.180
_diffrn_source 'micro-focus sealed X-ray tube'
_diffrn_source_type 'PhotonJet (Cu) X-ray Source'
_exptl_absorpt_coefficient_mu 4.699
_exptl_absorpt_correction_T_max 1.000
_exptl_absorpt_correction_T_min 0.492
_exptl_absorpt_correction_type gaussian
_exptl_absorpt_process_details
;
CrysAlisPro 1.171.40.43a (Rigaku Oxford Diffraction, 2019)
Numerical absorption correction based on gaussian integration over
			a multifaceted crystal model
Empirical absorption correction using spherical harmonics,
 implemented in SCALE3 ABSPACK scaling algorithm.
;
_exptl_crystal_colour 'clear yellow'
_exptl_crystal_density_diffrn 1.355
_exptl_crystal_description block
_exptl_crystal_F_000 1824
_exptl_crystal_size_max 0.182
_exptl_crystal_size_mid 0.13
_exptl_crystal_size_min 0.033
_refine_diff_density_max 0.512
_refine_diff_density_min -0.510
_refine_diff_density_rms 0.053
_refine_ls_extinction_method none
_refine_ls_goodness_of_fit_ref 1.042
_refine_ls_hydrogen_treatment mixed
_refine_ls_matrix_type full
_refine_ls_number_parameters 495
_refine_ls_number_reflns 8169
_refine_ls_number_restraints 1
_refine_ls_restrained_S_all 1.042
_refine_ls_R_factor_all 0.0401
_refine_ls_R_factor_gt 0.0383
_refine_ls_shift/su_max 0.002
_refine_ls_shift/su_mean 0.000
_refine_ls_structure_factor_coef Fsqd
_refine_ls_weighting_details 'w=1/[\s^2^(Fo^2^)+(0.0598P)^2^+2.5894P] where P=(Fo^2^+2Fc^2^)/3'
_refine_ls_weighting_scheme calc
_refine_ls_wR_factor_gt 0.1054
_refine_ls_wR_factor_ref 0.1068
_reflns_Friedel_coverage 0.000
_reflns_number_gt 7690
_reflns_number_total 8169
_reflns_threshold_expression 'I > 2\s(I)'
_cod_data_source_file d0dt00973c3.cif
_cod_data_source_block rlacy29_abs3
_cod_depositor_comments 'Adding full bibliography for 7704185--7704186.cif.'
_cod_database_code 7704186
_shelx_shelxl_version_number 2016/6
_chemical_oxdiff_formula C46H44MnNO4P2
_chemical_oxdiff_usercomment 'Crystallized from CH2Cl2/hexanes.'
_shelx_space_group_comment
;
The symmetry employed for this shelxl refinement is uniquely defined
by the following loop, which should always be used as a source of
symmetry information in preference to the above space-group names.
They are only intended as comments.
;
_shelx_estimated_absorpt_t_max 0.860
_shelx_estimated_absorpt_t_min 0.482
_reflns_odcompleteness_completeness 99.93
_reflns_odcompleteness_iscentric 1
_reflns_odcompleteness_theta 69.95
_olex2_refinement_description
;
1. Fixed Uiso
 At 1.2 times of:
  All C(H) groups, All C(H,H) groups, All O(H) groups
 At 1.5 times of:
  All C(H,H,H) groups
2. Restrained distances
 O4-H4
 0.84 with sigma of 0.02
3.a Secondary CH2 refined with riding coordinates:
 C17(H17A,H17B), C38(H38A,H38B)
3.b Aromatic/amide H refined with riding coordinates:
 C6(H6), C7(H7), C8(H8), C9(H9), C10(H10), C12(H12), C13(H13), C14(H14),
 C15(H15), C16(H16), C19(H19), C21(H21), C27(H27), C28(H28), C29(H29), C30(H30),
  C31(H31), C33(H33), C34(H34), C35(H35), C36(H36), C37(H37), C40(H40), C42(H42)
3.c Idealised Me refined as rotating group:
 C4(H4A,H4B,H4C), C24(H24A,H24B,H24C), C25(H25A,H25B,H25C), C45(H45A,H45B,
 H45C), C46(H46A,H46B,H46C)
;
_smtbx_masks_void_probe_radius 1.2
_smtbx_masks_void_truncation_radius 1.2
_olex2_submission_special_instructions 'No special instructions were received'
_oxdiff_exptl_absorpt_empirical_details
;
Empirical correction (ABSPACK) includes:
- Absorption correction using spherical harmonics
- Frame scaling
;
_oxdiff_exptl_absorpt_empirical_full_max 1.369
_oxdiff_exptl_absorpt_empirical_full_min 0.777

loop_
_space_group_symop_operation_xyz
'x, y, z'
'-x+1/2, y+1/2, -z+1/2'
'-x, -y, -z'
'x-1/2, -y-1/2, z-1/2'

loop_
_atom_site_label
_atom_site_type_symbol
_atom_site_fract_x
_atom_site_fract_y
_atom_site_fract_z
_atom_site_U_iso_or_equiv
_atom_site_adp_type
_atom_site_occupancy
_atom_site_site_symmetry_order
_atom_site_calc_flag
_atom_site_refinement_flags_posn
_atom_site_refinement_flags_adp
_atom_site_refinement_flags_occupancy
_atom_site_disorder_assembly
_atom_site_disorder_group
Mn Mn 0.46707(2) 0.48440(2) 0.75374(2) 0.02570(9) Uani 1 1 d . . . . .
P1 P 0.42745(3) 0.31401(4) 0.78716(2) 0.02546(11) Uani 1 1 d . . . . .
P2 P 0.48651(3) 0.66309(4) 0.71587(2) 0.02752(11) Uani 1 1 d . . . . .
O1 O 0.61838(8) 0.41375(12) 0.72587(8) 0.0398(3) Uani 1 1 d . . . . .
O2 O 0.40776(9) 0.40133(12) 0.62079(7) 0.0390(3) Uani 1 1 d . . . . .
O3 O 0.36488(7) 0.54733(10) 0.77866(6) 0.0279(3) Uani 1 1 d . . . . .
O4 O 0.27345(8) 0.57447(12) 0.67370(7) 0.0351(3) Uani 1 1 d D . . . .
H4 H 0.3063(12) 0.570(2) 0.7063(10) 0.042 Uiso 1 1 d DR . . . .
N N 0.50461(10) 0.52653(13) 0.84696(9) 0.0345(4) Uani 1 1 d . . . . .
C1 C 0.55905(12) 0.44050(15) 0.73634(10) 0.0328(4) Uani 1 1 d . . . . .
C2 C 0.42902(11) 0.43860(15) 0.67148(10) 0.0311(4) Uani 1 1 d . . . . .
C3 C 0.52419(13) 0.55625(18) 0.89885(11) 0.0410(5) Uani 1 1 d . . . . .
C4 C 0.54776(19) 0.6034(3) 0.96546(14) 0.0691(8) Uani 1 1 d . . . . .
H4A H 0.575532 0.672292 0.960258 0.104 Uiso 1 1 calc GR . . . .
H4B H 0.580641 0.550745 0.991389 0.104 Uiso 1 1 calc GR . . . .
H4C H 0.502694 0.618248 0.988817 0.104 Uiso 1 1 calc GR . . . .
C5 C 0.47011(11) 0.25182(15) 0.86470(9) 0.0296(4) Uani 1 1 d . . . . .
C6 C 0.54783(12) 0.26475(16) 0.88215(10) 0.0358(4) Uani 1 1 d . . . . .
H6 H 0.577218 0.308436 0.855035 0.043 Uiso 1 1 calc R . . . .
C7 C 0.58237(13) 0.21402(18) 0.93898(11) 0.0425(5) Uani 1 1 d . . . . .
H7 H 0.635469 0.221774 0.950216 0.051 Uiso 1 1 calc R . . . .
C8 C 0.53951(14) 0.15238(18) 0.97912(11) 0.0440(5) Uani 1 1 d . . . . .
H8 H 0.563103 0.119053 1.018482 0.053 Uiso 1 1 calc R . . . .
C9 C 0.46249(14) 0.13873(18) 0.96248(11) 0.0423(5) Uani 1 1 d . . . . .
H9 H 0.433360 0.095968 0.990294 0.051 Uiso 1 1 calc R . . . .
C10 C 0.42778(12) 0.18746(16) 0.90520(10) 0.0347(4) Uani 1 1 d . . . . .
H10 H 0.374987 0.177043 0.893451 0.042 Uiso 1 1 calc R . . . .
C11 C 0.43342(11) 0.19943(15) 0.72866(9) 0.0285(4) Uani 1 1 d . . . . .
C12 C 0.50340(14) 0.17371(18) 0.70654(14) 0.0481(6) Uani 1 1 d . . . . .
H12 H 0.547245 0.213966 0.723127 0.058 Uiso 1 1 calc R . . . .
C13 C 0.50982(16) 0.09034(19) 0.66077(14) 0.0530(6) Uani 1 1 d . . . . .
H13 H 0.558067 0.072676 0.646575 0.064 Uiso 1 1 calc R . . . .
C14 C 0.44607(15) 0.03237(17) 0.63549(11) 0.0446(5) Uani 1 1 d . . . . .
H14 H 0.449809 -0.022230 0.602102 0.053 Uiso 1 1 calc R . . . .
C15 C 0.37743(14) 0.0545(2) 0.65913(13) 0.0510(6) Uani 1 1 d . . . . .
H15 H 0.333955 0.012754 0.643382 0.061 Uiso 1 1 calc R . . . .
C16 C 0.37090(12) 0.13740(19) 0.70581(13) 0.0446(5) Uani 1 1 d . . . . .
H16 H 0.323179 0.151484 0.722120 0.054 Uiso 1 1 calc R . . . .
C17 C 0.32603(11) 0.32604(15) 0.79879(9) 0.0285(4) Uani 1 1 d . . . . .
H17A H 0.297103 0.346234 0.756005 0.034 Uiso 1 1 calc R . . . .
H17B H 0.306633 0.254408 0.813611 0.034 Uiso 1 1 calc R . . . .
C18 C 0.31561(10) 0.41320(15) 0.85037(9) 0.0280(4) Uani 1 1 d . . . . .
C19 C 0.28748(11) 0.38852(16) 0.91111(10) 0.0309(4) Uani 1 1 d . . . . .
H19 H 0.274559 0.314407 0.920397 0.037 Uiso 1 1 calc R . . . .
C20 C 0.27787(12) 0.46981(17) 0.95844(10) 0.0340(4) Uani 1 1 d . . . . .
C21 C 0.29751(12) 0.57713(17) 0.94319(10) 0.0348(4) Uani 1 1 d . . . . .
H21 H 0.290901 0.633756 0.974748 0.042 Uiso 1 1 calc R . . . .
C22 C 0.32640(11) 0.60497(16) 0.88372(10) 0.0311(4) Uani 1 1 d . . . . .
C23 C 0.33644(11) 0.52197(15) 0.83634(9) 0.0279(4) Uani 1 1 d . . . . .
C24 C 0.24646(15) 0.4427(2) 1.02320(12) 0.0472(5) Uani 1 1 d . . . . .
H24A H 0.191096 0.450654 1.017949 0.071 Uiso 1 1 calc GR . . . .
H24B H 0.268018 0.493200 1.058020 0.071 Uiso 1 1 calc GR . . . .
H24C H 0.259754 0.366627 1.035926 0.071 Uiso 1 1 calc GR . . . .
C25 C 0.34761(13) 0.72145(16) 0.86862(11) 0.0385(5) Uani 1 1 d . . . . .
H25A H 0.314932 0.748277 0.829951 0.058 Uiso 1 1 calc GR . . . .
H25B H 0.400745 0.723920 0.858697 0.058 Uiso 1 1 calc GR . . . .
H25C H 0.341000 0.768288 0.907329 0.058 Uiso 1 1 calc GR . . . .
C26 C 0.54514(11) 0.68378(16) 0.64633(10) 0.0333(4) Uani 1 1 d . . . . .
C27 C 0.57766(13) 0.78612(19) 0.63588(12) 0.0434(5) Uani 1 1 d . . . . .
H27 H 0.575714 0.842552 0.668420 0.052 Uiso 1 1 calc R . . . .
C28 C 0.61286(16) 0.8065(2) 0.57846(14) 0.0560(6) Uani 1 1 d . . . . .
H28 H 0.634698 0.876761 0.571851 0.067 Uiso 1 1 calc R . . . .
C29 C 0.61638(15) 0.7247(2) 0.53053(13) 0.0519(6) Uani 1 1 d . . . . .
H29 H 0.639826 0.739214 0.490884 0.062 Uiso 1 1 calc R . . . .
C30 C 0.58555(13) 0.62216(19) 0.54090(11) 0.0422(5) Uani 1 1 d . . . . .
H30 H 0.588358 0.565531 0.508600 0.051 Uiso 1 1 calc R . . . .
C31 C 0.55050(12) 0.60186(17) 0.59847(10) 0.0358(4) Uani 1 1 d . . . . .
H31 H 0.529821 0.530912 0.605376 0.043 Uiso 1 1 calc R . . . .
C32 C 0.53189(11) 0.75950(16) 0.77771(10) 0.0310(4) Uani 1 1 d . . . . .
C33 C 0.60451(12) 0.73190(18) 0.80603(12) 0.0405(5) Uani 1 1 d . . . . .
H33 H 0.627610 0.665294 0.793470 0.049 Uiso 1 1 calc R . . . .
C34 C 0.64322(14) 0.8015(2) 0.85256(12) 0.0467(5) Uani 1 1 d . . . . .
H34 H 0.692565 0.782283 0.871787 0.056 Uiso 1 1 calc R . . . .
C35 C 0.60977(14) 0.8987(2) 0.87080(12) 0.0452(5) Uani 1 1 d . . . . .
H35 H 0.636343 0.946069 0.902558 0.054 Uiso 1 1 calc R . . . .
C36 C 0.53816(13) 0.92732(18) 0.84320(11) 0.0399(5) Uani 1 1 d . . . . .
H36 H 0.515431 0.994112 0.855936 0.048 Uiso 1 1 calc R . . . .
C37 C 0.49913(12) 0.85757(17) 0.79638(10) 0.0338(4) Uani 1 1 d . . . . .
H37 H 0.449879 0.877381 0.777196 0.041 Uiso 1 1 calc R . . . .
C38 C 0.39847(11) 0.73698(15) 0.68383(9) 0.0287(4) Uani 1 1 d . . . . .
H38A H 0.361621 0.733776 0.717843 0.034 Uiso 1 1 calc R . . . .
H38B H 0.410705 0.815517 0.676652 0.034 Uiso 1 1 calc R . . . .
C39 C 0.36229(11) 0.68891(15) 0.61929(9) 0.0290(4) Uani 1 1 d . . . . .
C40 C 0.38732(11) 0.72260(16) 0.55883(10) 0.0326(4) Uani 1 1 d . . . . .
H40 H 0.426430 0.776399 0.559517 0.039 Uiso 1 1 calc R . . . .
C41 C 0.35741(12) 0.68072(17) 0.49766(10) 0.0366(4) Uani 1 1 d . . . . .
C42 C 0.30019(12) 0.60262(18) 0.49830(10) 0.0380(5) Uani 1 1 d . . . . .
H42 H 0.278401 0.573424 0.457057 0.046 Uiso 1 1 calc R . . . .
C43 C 0.27370(12) 0.56571(16) 0.55695(10) 0.0353(4) Uani 1 1 d . . . . .
C44 C 0.30425(11) 0.61028(16) 0.61801(10) 0.0305(4) Uani 1 1 d . . . . .
C45 C 0.38753(15) 0.7161(2) 0.43354(11) 0.0491(6) Uani 1 1 d . . . . .
H45A H 0.370058 0.791090 0.422271 0.074 Uiso 1 1 calc GR . . . .
H45B H 0.368992 0.665530 0.397640 0.074 Uiso 1 1 calc GR . . . .
H45C H 0.443145 0.714670 0.438950 0.074 Uiso 1 1 calc GR . . . .
C46 C 0.21819(14) 0.47287(19) 0.55701(13) 0.0454(5) Uani 1 1 d . . . . .
H46A H 0.199162 0.454930 0.510968 0.068 Uiso 1 1 calc GR . . . .
H46B H 0.175674 0.494740 0.581981 0.068 Uiso 1 1 calc GR . . . .
H46C H 0.243315 0.408024 0.578132 0.068 Uiso 1 1 calc GR . . . .

loop_
_atom_site_aniso_label
_atom_site_aniso_U_11
_atom_site_aniso_U_22
_atom_site_aniso_U_33
_atom_site_aniso_U_23
_atom_site_aniso_U_13
_atom_site_aniso_U_12
Mn 0.03056(16) 0.01794(15) 0.02765(16) -0.00024(10) -0.00226(12) 0.00041(11)
P1 0.0287(2) 0.0201(2) 0.0265(2) -0.00114(16) -0.00326(17) -0.00007(17)
P2 0.0298(2) 0.0211(2) 0.0304(2) -0.00227(17) -0.00353(18) -0.00017(17)
O1 0.0325(8) 0.0362(8) 0.0503(9) -0.0001(7) 0.0010(6) 0.0011(6)
O2 0.0504(9) 0.0323(7) 0.0325(7) -0.0022(6) -0.0056(6) 0.0022(6)
O3 0.0314(7) 0.0229(6) 0.0289(6) 0.0024(5) -0.0001(5) 0.0021(5)
O4 0.0315(7) 0.0361(7) 0.0362(7) 0.0061(6) -0.0052(6) -0.0032(6)
N 0.0386(9) 0.0241(8) 0.0396(10) 0.0007(7) -0.0032(7) 0.0015(7)
C1 0.0440(12) 0.0212(9) 0.0316(10) 0.0001(7) -0.0048(8) -0.0034(8)
C2 0.0343(10) 0.0213(9) 0.0367(10) 0.0044(8) -0.0009(8) 0.0018(7)
C3 0.0467(12) 0.0333(11) 0.0399(12) -0.0011(9) -0.0113(9) 0.0047(9)
C4 0.0766(19) 0.0708(19) 0.0558(16) -0.0163(14) -0.0144(14) 0.0095(16)
C5 0.0367(10) 0.0216(8) 0.0291(9) -0.0026(7) -0.0040(8) 0.0041(7)
C6 0.0399(11) 0.0266(10) 0.0387(11) 0.0012(8) -0.0083(9) 0.0017(8)
C7 0.0436(12) 0.0336(11) 0.0465(12) -0.0015(9) -0.0150(10) 0.0054(9)
C8 0.0580(14) 0.0343(11) 0.0365(11) 0.0032(9) -0.0125(10) 0.0084(10)
C9 0.0551(13) 0.0339(11) 0.0374(11) 0.0068(9) 0.0012(10) 0.0060(10)
C10 0.0396(11) 0.0287(10) 0.0348(10) 0.0023(8) -0.0010(8) 0.0049(8)
C11 0.0358(10) 0.0194(8) 0.0291(9) 0.0009(7) -0.0028(7) 0.0004(7)
C12 0.0468(13) 0.0308(11) 0.0693(16) -0.0155(11) 0.0180(11) -0.0115(9)
C13 0.0613(15) 0.0311(11) 0.0717(16) -0.0138(11) 0.0327(13) -0.0102(10)
C14 0.0715(16) 0.0246(10) 0.0375(11) -0.0047(8) 0.0047(11) 0.0020(10)
C15 0.0447(13) 0.0383(12) 0.0653(15) -0.0228(11) -0.0197(11) 0.0046(10)
C16 0.0321(10) 0.0398(12) 0.0599(14) -0.0179(11) -0.0065(10) 0.0027(9)
C17 0.0312(9) 0.0220(8) 0.0310(9) 0.0008(7) -0.0034(7) -0.0008(7)
C18 0.0272(9) 0.0244(9) 0.0311(9) 0.0006(7) -0.0044(7) 0.0026(7)
C19 0.0302(9) 0.0258(9) 0.0357(10) 0.0035(8) -0.0016(8) 0.0022(7)
C20 0.0343(10) 0.0352(10) 0.0318(10) 0.0007(8) -0.0007(8) 0.0050(8)
C21 0.0379(10) 0.0311(10) 0.0344(10) -0.0050(8) -0.0019(8) 0.0044(8)
C22 0.0324(9) 0.0257(9) 0.0340(10) -0.0012(8) -0.0023(8) 0.0026(7)
C23 0.0272(9) 0.0247(9) 0.0303(9) 0.0004(7) -0.0042(7) 0.0027(7)
C24 0.0614(15) 0.0402(12) 0.0413(12) 0.0008(10) 0.0118(11) 0.0046(11)
C25 0.0478(12) 0.0247(10) 0.0430(11) -0.0055(8) 0.0044(9) 0.0021(9)
C26 0.0319(10) 0.0285(10) 0.0387(10) 0.0009(8) -0.0009(8) 0.0024(8)
C27 0.0482(13) 0.0352(11) 0.0476(12) -0.0053(10) 0.0080(10) -0.0070(10)
C28 0.0655(16) 0.0430(13) 0.0619(16) 0.0003(12) 0.0187(13) -0.0165(12)
C29 0.0575(15) 0.0533(15) 0.0473(13) 0.0012(11) 0.0175(11) -0.0028(12)
C30 0.0483(12) 0.0399(12) 0.0384(11) -0.0019(9) 0.0047(9) 0.0054(10)
C31 0.0405(11) 0.0289(10) 0.0377(10) 0.0003(8) 0.0015(9) 0.0023(8)
C32 0.0343(10) 0.0251(9) 0.0322(9) -0.0014(7) -0.0037(8) -0.0046(7)
C33 0.0385(11) 0.0307(10) 0.0496(12) -0.0033(9) -0.0103(9) -0.0014(9)
C34 0.0410(12) 0.0413(12) 0.0539(14) -0.0027(10) -0.0158(10) -0.0064(10)
C35 0.0490(13) 0.0415(12) 0.0428(12) -0.0080(10) -0.0084(10) -0.0131(10)
C36 0.0490(12) 0.0303(10) 0.0399(11) -0.0094(9) 0.0027(9) -0.0070(9)
C37 0.0357(10) 0.0295(10) 0.0351(10) -0.0026(8) -0.0017(8) -0.0028(8)
C38 0.0319(9) 0.0214(8) 0.0316(9) 0.0000(7) -0.0030(7) 0.0003(7)
C39 0.0318(9) 0.0222(9) 0.0315(9) 0.0014(7) -0.0056(7) 0.0028(7)
C40 0.0363(10) 0.0256(9) 0.0349(10) 0.0025(8) -0.0010(8) 0.0015(8)
C41 0.0420(11) 0.0340(10) 0.0326(10) 0.0019(8) -0.0027(8) 0.0069(9)
C42 0.0441(11) 0.0343(11) 0.0327(10) -0.0032(8) -0.0107(9) 0.0062(9)
C43 0.0355(10) 0.0274(10) 0.0402(11) 0.0005(8) -0.0107(8) 0.0019(8)
C44 0.0304(9) 0.0254(9) 0.0341(10) 0.0033(7) -0.0052(8) 0.0022(7)
C45 0.0604(15) 0.0523(14) 0.0342(11) 0.0030(10) 0.0028(10) 0.0069(12)
C46 0.0443(12) 0.0358(12) 0.0524(13) -0.0022(10) -0.0154(10) -0.0049(9)

loop_
_atom_type_symbol
_atom_type_description
_atom_type_scat_dispersion_real
_atom_type_scat_dispersion_imag
_atom_type_scat_source
C C 0.0181 0.0091 'International Tables Vol C Tables 4.2.6.8 and 6.1.1.4'
Cl Cl 0.3639 0.7018 'International Tables Vol C Tables 4.2.6.8 and 6.1.1.4'
H H 0.0000 0.0000 'International Tables Vol C Tables 4.2.6.8 and 6.1.1.4'
Mn Mn -0.5299 2.8052 'International Tables Vol C Tables 4.2.6.8 and 6.1.1.4'
N N 0.0311 0.0180 'International Tables Vol C Tables 4.2.6.8 and 6.1.1.4'
O O 0.0492 0.0322 'International Tables Vol C Tables 4.2.6.8 and 6.1.1.4'
P P 0.2955 0.4335 'International Tables Vol C Tables 4.2.6.8 and 6.1.1.4'

loop_
_exptl_crystal_face_index_h
_exptl_crystal_face_index_k
_exptl_crystal_face_index_l
_exptl_crystal_face_perp_dist
7 -2 -10 0.0344
-9 0 9 0.0186
11 -2 -1 0.0542
-10 1 -5 0.0749
-7 -6 0 0.0450
9 0 -8 0.0116
8 -3 6 0.0775
4 7 -3 0.0438
-9 -1 -7 0.0825
-8 2 9 0.0217
3 2 12 0.0859
10 4 2 0.0791
5 -5 -9 0.0409

loop_
_geom_angle_atom_site_label_1
_geom_angle_atom_site_label_2
_geom_angle_atom_site_label_3
_geom_angle
_geom_angle_site_symmetry_1
_geom_angle_site_symmetry_3
_geom_angle_publ_flag
P1 Mn P2 170.78(2) . . ?
O3 Mn P1 87.86(4) . . ?
O3 Mn P2 84.03(4) . . ?
N Mn P1 92.20(5) . . ?
N Mn P2 91.34(5) . . ?
N Mn O3 84.17(6) . . ?
C1 Mn P1 95.66(6) . . ?
C1 Mn P2 92.72(6) . . ?
C1 Mn O3 174.80(7) . . ?
C1 Mn N 91.86(8) . . ?
C1 Mn C2 89.78(9) . . ?
C2 Mn P1 83.98(6) . . ?
C2 Mn P2 92.26(6) . . ?
C2 Mn O3 94.41(7) . . ?
C2 Mn N 175.97(8) . . ?
C5 P1 Mn 120.42(6) . . ?
C5 P1 C11 101.05(8) . . ?
C5 P1 C17 104.65(9) . . ?
C11 P1 Mn 117.08(6) . . ?
C11 P1 C17 104.99(9) . . ?
C17 P1 Mn 107.11(6) . . ?
C26 P2 Mn 119.16(7) . . ?
C26 P2 C38 100.67(9) . . ?
C32 P2 Mn 115.98(6) . . ?
C32 P2 C26 100.80(9) . . ?
C32 P2 C38 103.11(9) . . ?
C38 P2 Mn 114.60(6) . . ?
C23 O3 Mn 122.19(11) . . ?
C44 O4 H4 111.2(17) . . ?
C3 N Mn 176.02(17) . . ?
O1 C1 Mn 178.87(19) . . ?
O2 C2 Mn 174.29(17) . . ?
N C3 C4 175.8(3) . . ?
C3 C4 H4A 109.5 . . ?
C3 C4 H4B 109.5 . . ?
C3 C4 H4C 109.5 . . ?
H4A C4 H4B 109.5 . . ?
H4A C4 H4C 109.5 . . ?
H4B C4 H4C 109.5 . . ?
C6 C5 P1 119.03(15) . . ?
C6 C5 C10 119.08(18) . . ?
C10 C5 P1 121.81(15) . . ?
C5 C6 H6 119.9 . . ?
C7 C6 C5 120.3(2) . . ?
C7 C6 H6 119.9 . . ?
C6 C7 H7 120.0 . . ?
C8 C7 C6 119.9(2) . . ?
C8 C7 H7 120.0 . . ?
C7 C8 H8 119.8 . . ?
C7 C8 C9 120.5(2) . . ?
C9 C8 H8 119.8 . . ?
C8 C9 H9 120.0 . . ?
C8 C9 C10 120.0(2) . . ?
C10 C9 H9 120.0 . . ?
C5 C10 H10 119.9 . . ?
C9 C10 C5 120.2(2) . . ?
C9 C10 H10 119.9 . . ?
C12 C11 P1 118.92(15) . . ?
C16 C11 P1 122.32(16) . . ?
C16 C11 C12 118.76(19) . . ?
C11 C12 H12 119.7 . . ?
C13 C12 C11 120.7(2) . . ?
C13 C12 H12 119.7 . . ?
C12 C13 H13 119.9 . . ?
C12 C13 C14 120.1(2) . . ?
C14 C13 H13 119.9 . . ?
C13 C14 H14 120.3 . . ?
C15 C14 C13 119.4(2) . . ?
C15 C14 H14 120.3 . . ?
C14 C15 H15 119.7 . . ?
C14 C15 C16 120.6(2) . . ?
C16 C15 H15 119.7 . . ?
C11 C16 C15 120.3(2) . . ?
C11 C16 H16 119.8 . . ?
C15 C16 H16 119.8 . . ?
P1 C17 H17A 109.8 . . ?
P1 C17 H17B 109.8 . . ?
H17A C17 H17B 108.3 . . ?
C18 C17 P1 109.18(13) . . ?
C18 C17 H17A 109.8 . . ?
C18 C17 H17B 109.8 . . ?
C19 C18 C17 122.08(17) . . ?
C19 C18 C23 119.96(17) . . ?
C23 C18 C17 117.95(17) . . ?
C18 C19 H19 119.2 . . ?
C20 C19 C18 121.64(18) . . ?
C20 C19 H19 119.2 . . ?
C19 C20 C24 121.24(19) . . ?
C21 C20 C19 117.56(19) . . ?
C21 C20 C24 121.20(19) . . ?
C20 C21 H21 118.7 . . ?
C22 C21 C20 122.63(19) . . ?
C22 C21 H21 118.7 . . ?
C21 C22 C23 119.39(18) . . ?
C21 C22 C25 121.59(18) . . ?
C23 C22 C25 119.02(18) . . ?
O3 C23 C18 121.01(17) . . ?
O3 C23 C22 120.18(17) . . ?
C18 C23 C22 118.80(18) . . ?
C20 C24 H24A 109.5 . . ?
C20 C24 H24B 109.5 . . ?
C20 C24 H24C 109.5 . . ?
H24A C24 H24B 109.5 . . ?
H24A C24 H24C 109.5 . . ?
H24B C24 H24C 109.5 . . ?
C22 C25 H25A 109.5 . . ?
C22 C25 H25B 109.5 . . ?
C22 C25 H25C 109.5 . . ?
H25A C25 H25B 109.5 . . ?
H25A C25 H25C 109.5 . . ?
H25B C25 H25C 109.5 . . ?
C27 C26 P2 120.55(16) . . ?
C27 C26 C31 118.3(2) . . ?
C31 C26 P2 120.67(16) . . ?
C26 C27 H27 119.7 . . ?
C28 C27 C26 120.6(2) . . ?
C28 C27 H27 119.7 . . ?
C27 C28 H28 119.8 . . ?
C27 C28 C29 120.4(2) . . ?
C29 C28 H28 119.8 . . ?
C28 C29 H29 120.2 . . ?
C30 C29 C28 119.5(2) . . ?
C30 C29 H29 120.2 . . ?
C29 C30 H30 120.0 . . ?
C29 C30 C31 120.0(2) . . ?
C31 C30 H30 120.0 . . ?
C26 C31 H31 119.5 . . ?
C30 C31 C26 121.1(2) . . ?
C30 C31 H31 119.5 . . ?
C33 C32 P2 116.79(15) . . ?
C37 C32 P2 124.12(15) . . ?
C37 C32 C33 119.07(18) . . ?
C32 C33 H33 119.8 . . ?
C34 C33 C32 120.3(2) . . ?
C34 C33 H33 119.8 . . ?
C33 C34 H34 120.0 . . ?
C35 C34 C33 119.9(2) . . ?
C35 C34 H34 120.0 . . ?
C34 C35 H35 119.8 . . ?
C36 C35 C34 120.5(2) . . ?
C36 C35 H35 119.8 . . ?
C35 C36 H36 120.1 . . ?
C35 C36 C37 119.7(2) . . ?
C37 C36 H36 120.1 . . ?
C32 C37 C36 120.48(19) . . ?
C32 C37 H37 119.8 . . ?
C36 C37 H37 119.8 . . ?
P2 C38 H38A 109.1 . . ?
P2 C38 H38B 109.1 . . ?
H38A C38 H38B 107.8 . . ?
C39 C38 P2 112.69(13) . . ?
C39 C38 H38A 109.1 . . ?
C39 C38 H38B 109.1 . . ?
C40 C39 C38 119.58(17) . . ?
C40 C39 C44 118.45(18) . . ?
C44 C39 C38 121.97(17) . . ?
C39 C40 H40 118.6 . . ?
C41 C40 C39 122.70(19) . . ?
C41 C40 H40 118.6 . . ?
C40 C41 C45 121.3(2) . . ?
C42 C41 C40 117.27(19) . . ?
C42 C41 C45 121.4(2) . . ?
C41 C42 H42 118.8 . . ?
C43 C42 C41 122.33(19) . . ?
C43 C42 H42 118.8 . . ?
C42 C43 C44 119.25(19) . . ?
C42 C43 C46 121.32(19) . . ?
C44 C43 C46 119.2(2) . . ?
O4 C44 C39 123.48(17) . . ?
O4 C44 C43 116.54(17) . . ?
C39 C44 C43 119.97(18) . . ?
C41 C45 H45A 109.5 . . ?
C41 C45 H45B 109.5 . . ?
C41 C45 H45C 109.5 . . ?
H45A C45 H45B 109.5 . . ?
H45A C45 H45C 109.5 . . ?
H45B C45 H45C 109.5 . . ?
C43 C46 H46A 109.5 . . ?
C43 C46 H46B 109.5 . . ?
C43 C46 H46C 109.5 . . ?
H46A C46 H46B 109.5 . . ?
H46A C46 H46C 109.5 . . ?
H46B C46 H46C 109.5 . . ?

loop_
_geom_bond_atom_site_label_1
_geom_bond_atom_site_label_2
_geom_bond_distance
_geom_bond_site_symmetry_2
_geom_bond_publ_flag
Mn P1 2.3020(5) . ?
Mn P2 2.3327(5) . ?
Mn O3 2.0677(13) . ?
Mn N 1.9965(18) . ?
Mn C1 1.778(2) . ?
Mn C2 1.814(2) . ?
P1 C5 1.8304(19) . ?
P1 C11 1.8304(19) . ?
P1 C17 1.8376(19) . ?
P2 C26 1.837(2) . ?
P2 C32 1.8360(19) . ?
P2 C38 1.8585(19) . ?
O1 C1 1.137(3) . ?
O2 C2 1.146(2) . ?
O3 C23 1.344(2) . ?
O4 H4 0.836(17) . ?
O4 C44 1.363(2) . ?
N C3 1.128(3) . ?
C3 C4 1.480(3) . ?
C4 H4A 0.9800 . ?
C4 H4B 0.9800 . ?
C4 H4C 0.9800 . ?
C5 C6 1.396(3) . ?
C5 C10 1.396(3) . ?
C6 H6 0.9500 . ?
C6 C7 1.388(3) . ?
C7 H7 0.9500 . ?
C7 C8 1.379(3) . ?
C8 H8 0.9500 . ?
C8 C9 1.382(3) . ?
C9 H9 0.9500 . ?
C9 C10 1.386(3) . ?
C10 H10 0.9500 . ?
C11 C12 1.390(3) . ?
C11 C16 1.380(3) . ?
C12 H12 0.9500 . ?
C12 C13 1.379(3) . ?
C13 H13 0.9500 . ?
C13 C14 1.384(4) . ?
C14 H14 0.9500 . ?
C14 C15 1.372(4) . ?
C15 H15 0.9500 . ?
C15 C16 1.388(3) . ?
C16 H16 0.9500 . ?
C17 H17A 0.9900 . ?
C17 H17B 0.9900 . ?
C17 C18 1.505(3) . ?
C18 C19 1.395(3) . ?
C18 C23 1.405(3) . ?
C19 H19 0.9500 . ?
C19 C20 1.392(3) . ?
C20 C21 1.388(3) . ?
C20 C24 1.501(3) . ?
C21 H21 0.9500 . ?
C21 C22 1.387(3) . ?
C22 C23 1.409(3) . ?
C22 C25 1.500(3) . ?
C24 H24A 0.9800 . ?
C24 H24B 0.9800 . ?
C24 H24C 0.9800 . ?
C25 H25A 0.9800 . ?
C25 H25B 0.9800 . ?
C25 H25C 0.9800 . ?
C26 C27 1.392(3) . ?
C26 C31 1.393(3) . ?
C27 H27 0.9500 . ?
C27 C28 1.386(3) . ?
C28 H28 0.9500 . ?
C28 C29 1.389(4) . ?
C29 H29 0.9500 . ?
C29 C30 1.381(4) . ?
C30 H30 0.9500 . ?
C30 C31 1.387(3) . ?
C31 H31 0.9500 . ?
C32 C33 1.396(3) . ?
C32 C37 1.390(3) . ?
C33 H33 0.9500 . ?
C33 C34 1.391(3) . ?
C34 H34 0.9500 . ?
C34 C35 1.384(3) . ?
C35 H35 0.9500 . ?
C35 C36 1.379(3) . ?
C36 H36 0.9500 . ?
C36 C37 1.399(3) . ?
C37 H37 0.9500 . ?
C38 H38A 0.9900 . ?
C38 H38B 0.9900 . ?
C38 C39 1.510(3) . ?
C39 C40 1.395(3) . ?
C39 C44 1.399(3) . ?
C40 H40 0.9500 . ?
C40 C41 1.389(3) . ?
C41 C42 1.387(3) . ?
C41 C45 1.504(3) . ?
C42 H42 0.9500 . ?
C42 C43 1.385(3) . ?
C43 C44 1.403(3) . ?
C43 C46 1.494(3) . ?
C45 H45A 0.9800 . ?
C45 H45B 0.9800 . ?
C45 H45C 0.9800 . ?
C46 H46A 0.9800 . ?
C46 H46B 0.9800 . ?
C46 H46C 0.9800 . ?

loop_
_geom_hbond_atom_site_label_D
_geom_hbond_atom_site_label_H
_geom_hbond_atom_site_label_A
_geom_hbond_distance_DH
_geom_hbond_distance_HA
_geom_hbond_distance_DA
_geom_hbond_angle_DHA
_geom_hbond_site_symmetry_A
O4 H4 O3 0.836(17) 1.728(17) 2.5575(18) 171(3) .

loop_
_exptl_oxdiff_crystal_face_indexfrac_h
_exptl_oxdiff_crystal_face_indexfrac_k
_exptl_oxdiff_crystal_face_indexfrac_l
_exptl_oxdiff_crystal_face_x
_exptl_oxdiff_crystal_face_y
_exptl_oxdiff_crystal_face_z
7.1952 -2.4220 -10.0880 0.9453 -0.2271 0.2342
-9.2481 0.0147 8.7078 -0.8875 -0.0701 -0.4555
10.9426 -2.3953 -1.2789 0.4598 -0.2814 0.8423
-9.9772 0.8749 -5.2078 0.0324 0.1358 -0.9902
-7.2254 -6.1156 0.4701 -0.1887 -0.7853 -0.5896
9.4854 -0.0075 -8.3549 0.8707 0.0688 0.4870
8.3113 -3.4446 6.0450 -0.1124 -0.4687 0.8762
3.7079 7.2979 -2.8554 0.2276 0.9476 0.2240
-9.0493 -0.6778 -6.9587 0.1995 -0.0472 -0.9788
-8.0721 2.3312 9.2811 -0.9166 0.2203 -0.3337
3.2990 1.9773 11.6651 -0.7178 0.1719 0.6747
9.7733 3.6073 2.2957 0.1086 0.4515 0.8856
5.2421 -4.6684 -9.1904 0.8484 -0.5199 0.0997

loop_
_smtbx_masks_void_nr
_smtbx_masks_void_average_x
_smtbx_masks_void_average_y
_smtbx_masks_void_average_z
_smtbx_masks_void_volume
_smtbx_masks_void_count_electrons
_smtbx_masks_void_content
1 0.000 0.500 0.000 30.6 0.0 ?
2 0.250 -0.089 0.250 258.3 84.7 '1 CH2Cl2'
3 0.178 0.425 0.730 8.1 0.0 ?
4 0.322 0.925 0.770 8.1 0.0 ?
5 0.500 0.000 0.500 30.6 0.0 ?
6 0.750 -0.416 0.750 258.3 84.3 '1 CH2Cl2'
7 0.678 0.075 0.230 8.1 0.0 ?
8 0.822 0.575 0.270 8.1 0.0 ?
